data_4118431
loop_
_publ_author_name
'Hui Ming Ge'
'Lan-De Zhang'
'Ren Xiang Tan'
'Zhu-Jun Yao'

_publ_contact_author
;
     Dr. Seik Weng Ng
     Department of Chemistry
     University of Malaya
     50603 Kuala Lumpur
     Malaysia
;
_publ_contact_author_email seikweng@um.edu.my
_publ_contact_author_fax '03 7967 4193'
_publ_contact_author_phone '03 7967 6778'
_publ_section_title
;
 Protecting Group-Free Total Synthesis of (-)-Lannotinidine B
;
_journal_name_full 'Journal of the American Chemical Society'
_journal_page_first 12323
_journal_page_last 12325
_journal_paper_doi 10.1021/ja305261h
_journal_volume 134
_journal_year 2012
_chemical_formula_moiety 'C16 H26 N O, Cl'
_chemical_formula_sum 'C16 H26 Cl N O'
_chemical_formula_weight 283.83
_chemical_name_systematic
; 
 ? 
;
_space_group_IT_number 1
_symmetry_cell_setting triclinic
_symmetry_space_group_name_Hall 'P 1'
_symmetry_space_group_name_H-M 'P 1'
_atom_sites_solution_hydrogens geom
_atom_sites_solution_primary direct
_atom_sites_solution_secondary difmap
_audit_creation_date 2012
_audit_creation_method SHELXL-97
_audit_update_record
;
2012-01-01

2012-05-29 # Formatted by publCIF
;
_cell_angle_alpha 87.122(4)
_cell_angle_beta 83.596(5)
_cell_angle_gamma 74.946(5)
_cell_formula_units_Z 2
_cell_length_a 7.0468(4)
_cell_length_b 7.1015(4)
_cell_length_c 15.3922(8)
_cell_measurement_reflns_used 1847
_cell_measurement_temperature 100(2)
_cell_measurement_theta_max 27.4987
_cell_measurement_theta_min 2.6611
_cell_volume 739.01(7)
_computing_cell_refinement 'CrysAlis PRO (Agilent, 2012)'
_computing_data_collection 'CrysAlis PRO (Agilent, 2012)'
_computing_data_reduction 'CrysAlis PRO (Agilent, 2012)'
_computing_molecular_graphics 'X-Seed (Barbour, 2001)'
_computing_publication_material 'publCIF (Westrip, 2010)'
_computing_structure_refinement 'SHELXL-97 (Sheldrick, 2008)'
_computing_structure_solution 'SHELXS-97 (Sheldrick, 2008)'
_diffrn_ambient_temperature 100(2)
_diffrn_detector_area_resol_mean 10.4041
_diffrn_measured_fraction_theta_full 0.986
_diffrn_measured_fraction_theta_max 0.986
_diffrn_measurement_device_type 'Agilent Technologies SuperNova Dual diffractometer with Atlas detector'
_diffrn_measurement_method '\w scan'
_diffrn_radiation_monochromator Mirror
_diffrn_radiation_source 'SuperNova (Mo) X-ray Source'
_diffrn_radiation_type MoK\a
_diffrn_radiation_wavelength 0.71073
_diffrn_reflns_av_R_equivalents 0.0341
_diffrn_reflns_av_sigmaI/netI 0.0384
_diffrn_reflns_limit_h_max 9
_diffrn_reflns_limit_h_min -6
_diffrn_reflns_limit_k_max 8
_diffrn_reflns_limit_k_min -9
_diffrn_reflns_limit_l_max 18
_diffrn_reflns_limit_l_min -19
_diffrn_reflns_number 4947
_diffrn_reflns_theta_full 27.53
_diffrn_reflns_theta_max 27.53
_diffrn_reflns_theta_min 2.66
_diffrn_standards_decay_% 0
_diffrn_standards_interval_count 0
_diffrn_standards_interval_time 0
_diffrn_standards_number 0
_exptl_absorpt_coefficient_mu 0.252
_exptl_absorpt_correction_T_max 0.9875
_exptl_absorpt_correction_T_min 0.9514
_exptl_absorpt_correction_type multi-scan
_exptl_absorpt_process_details 'CrysAlis PRO (Agilent, 2012)'
_exptl_crystal_colour colorless
_exptl_crystal_density_diffrn 1.276
_exptl_crystal_description prism
_exptl_crystal_F_000 308
_exptl_crystal_size_max 0.20
_exptl_crystal_size_mid 0.10
_exptl_crystal_size_min 0.05
_refine_diff_density_max 1.376
_refine_diff_density_min -0.275
_refine_diff_density_rms 0.085
_refine_ls_abs_structure_details 'Flack (Flack, 1983) parameter from 735 Friedel pairs'
_refine_ls_abs_structure_Flack -0.14(7)
_refine_ls_extinction_method none
_refine_ls_goodness_of_fit_ref 1.081
_refine_ls_hydrogen_treatment constr
_refine_ls_matrix_type full
_refine_ls_number_parameters 343
_refine_ls_number_reflns 4092
_refine_ls_number_restraints 3
_refine_ls_restrained_S_all 1.080
_refine_ls_R_factor_all 0.0560
_refine_ls_R_factor_gt 0.0527
_refine_ls_shift/su_max 0.001
_refine_ls_shift/su_mean 0.001
_refine_ls_structure_factor_coef Fsqd
_refine_ls_weighting_details 'calc w=1/[\s^2^(Fo^2^)+(0.1044P)^2^+0.2793P] where P=(Fo^2^+2Fc^2^)/3'
_refine_ls_weighting_scheme calc
_refine_ls_wR_factor_gt 0.1450
_refine_ls_wR_factor_ref 0.1467
_reflns_number_gt 3973
_reflns_number_total 4092
_reflns_threshold_expression I>2\s(I)
_cod_data_source_file ja305261h_si_003.cif
_cod_data_source_block a
_cod_database_code 4118431

loop_
_symmetry_equiv_pos_as_xyz
'x, y, z'

loop_
_atom_site_label
_atom_site_type_symbol
_atom_site_fract_x
_atom_site_fract_y
_atom_site_fract_z
_atom_site_U_iso_or_equiv
_atom_site_adp_type
_atom_site_occupancy
_atom_site_symmetry_multiplicity
_atom_site_calc_flag
_atom_site_refinement_flags
Cl1 Cl 0.99694(10) 0.00014(10) 0.50038(5) 0.02111(19) Uani 1 1 d .
Cl2 Cl 0.36599(11) 0.42866(11) 0.73980(6) 0.0241(2) Uani 1 1 d .
O1 O 0.0713(5) 0.6984(5) 0.2573(2) 0.0377(7) Uani 1 1 d .
O2 O -0.3971(5) 1.4033(4) 0.9718(2) 0.0358(7) Uani 1 1 d .
N1 N 0.6286(5) 0.3367(5) 0.48299(19) 0.0206(6) Uani 1 1 d .
H1 H 0.7282 0.2371 0.4934 0.025 Uiso 1 1 calc R
N2 N 0.0262(4) 0.7911(4) 0.76063(19) 0.0190(6) Uani 1 1 d .
H2 H 0.1282 0.6893 0.7526 0.023 Uiso 1 1 calc R
C1 C 0.4011(6) 0.7500(7) 0.2265(3) 0.0307(9) Uani 1 1 d .
H1A H 0.4074 0.8814 0.2425 0.037 Uiso 1 1 calc R
H1B H 0.3892 0.7492 0.1630 0.037 Uiso 1 1 calc R
C2 C 0.2333(6) 0.6886(6) 0.2797(3) 0.0298(8) Uani 1 1 d .
C3 C 0.3028(6) 0.6097(6) 0.3676(2) 0.0246(7) Uani 1 1 d .
H3 H 0.2590 0.7237 0.4072 0.029 Uiso 1 1 calc R
C4 C 0.2013(6) 0.4569(6) 0.4104(3) 0.0287(8) Uani 1 1 d .
H4A H 0.0567 0.5076 0.4098 0.034 Uiso 1 1 calc R
H4B H 0.2434 0.3375 0.3752 0.034 Uiso 1 1 calc R
C5 C 0.2474(6) 0.4032(7) 0.5045(3) 0.0315(9) Uani 1 1 d .
H5A H 0.2385 0.5248 0.5353 0.038 Uiso 1 1 calc R
H5B H 0.1441 0.3436 0.5339 0.038 Uiso 1 1 calc R
C6 C 0.4471(6) 0.2647(6) 0.5152(3) 0.0276(8) Uani 1 1 d .
H6A H 0.4556 0.1436 0.4841 0.033 Uiso 1 1 calc R
H6B H 0.4529 0.2295 0.5781 0.033 Uiso 1 1 calc R
C7 C 0.6610(6) 0.4981(6) 0.5330(2) 0.0239(7) Uani 1 1 d .
H7A H 0.8047 0.4863 0.5297 0.029 Uiso 1 1 calc R
H7B H 0.6130 0.4826 0.5952 0.029 Uiso 1 1 calc R
C8 C 0.5598(6) 0.6997(6) 0.5010(3) 0.0262(8) Uani 1 1 d .
H8A H 0.6093 0.7968 0.5295 0.031 Uiso 1 1 calc R
H8B H 0.4162 0.7251 0.5187 0.031 Uiso 1 1 calc R
C9 C 0.5934(6) 0.7268(5) 0.4018(2) 0.0225(7) Uani 1 1 d .
H9A H 0.7345 0.7200 0.3845 0.027 Uiso 1 1 calc R
H9B H 0.5147 0.8572 0.3842 0.027 Uiso 1 1 calc R
C10 C 0.5332(5) 0.5679(5) 0.3539(2) 0.0202(7) Uani 1 1 d .
C11 C 0.5795(6) 0.5941(6) 0.2520(3) 0.0245(8) Uani 1 1 d .
H11 H 0.7023 0.6404 0.2387 0.029 Uiso 1 1 calc R
C12 C 0.5969(7) 0.4084(7) 0.2025(3) 0.0312(9) Uani 1 1 d .
H12A H 0.4632 0.3875 0.2032 0.037 Uiso 1 1 calc R
H12B H 0.6451 0.4291 0.1408 0.037 Uiso 1 1 calc R
C13 C 0.7325(7) 0.2232(6) 0.2376(3) 0.0314(9) Uani 1 1 d .
H13 H 0.7154 0.1112 0.2051 0.038 Uiso 1 1 calc R
C14 C 0.6603(6) 0.1955(6) 0.3340(2) 0.0252(8) Uani 1 1 d .
H14A H 0.5252 0.1765 0.3387 0.030 Uiso 1 1 calc R
H14B H 0.7481 0.0778 0.3589 0.030 Uiso 1 1 calc R
C15 C 0.6599(5) 0.3724(5) 0.3847(2) 0.0198(7) Uani 1 1 d .
H15 H 0.7986 0.3854 0.3739 0.024 Uiso 1 1 calc R
C16 C 0.9511(7) 0.2196(7) 0.2244(3) 0.0368(10) Uani 1 1 d .
H16A H 1.0288 0.0965 0.2481 0.055 Uiso 1 1 calc R
H16B H 0.9728 0.3289 0.2549 0.055 Uiso 1 1 calc R
H16C H 0.9922 0.2310 0.1618 0.055 Uiso 1 1 calc R
C17 C -0.4611(6) 1.0849(6) 1.0068(3) 0.0277(8) Uani 1 1 d .
H17A H -0.5891 1.0763 0.9888 0.033 Uiso 1 1 calc R
H17B H -0.4773 1.1141 1.0698 0.033 Uiso 1 1 calc R
C18 C -0.3797(6) 1.2355(6) 0.9516(3) 0.0266(8) Uani 1 1 d .
C19 C -0.2743(6) 1.1418(5) 0.8675(2) 0.0228(7) Uani 1 1 d .
H19 H -0.3758 1.1765 0.8248 0.027 Uiso 1 1 calc R
C20 C -0.1080(7) 1.2304(6) 0.8275(3) 0.0292(8) Uani 1 1 d .
H20A H 0.0017 1.1951 0.8651 0.035 Uiso 1 1 calc R
H20B H -0.1572 1.3743 0.8265 0.035 Uiso 1 1 calc R
C21 C -0.0287(7) 1.1623(6) 0.7344(3) 0.0307(9) Uani 1 1 d .
H21A H -0.1425 1.1660 0.7014 0.037 Uiso 1 1 calc R
H21B H 0.0411 1.2566 0.7056 0.037 Uiso 1 1 calc R
C22 C 0.1093(6) 0.9613(6) 0.7275(2) 0.0248(8) Uani 1 1 d .
H22A H 0.2235 0.9589 0.7600 0.030 Uiso 1 1 calc R
H22B H 0.1602 0.9395 0.6652 0.030 Uiso 1 1 calc R
C23 C -0.1221(6) 0.7475(6) 0.7074(2) 0.0232(7) Uani 1 1 d .
H23A H -0.1137 0.6061 0.7125 0.028 Uiso 1 1 calc R
H23B H -0.0875 0.7786 0.6451 0.028 Uiso 1 1 calc R
C24 C -0.3336(6) 0.8602(6) 0.7346(2) 0.0244(7) Uani 1 1 d .
H24A H -0.4246 0.8068 0.7045 0.029 Uiso 1 1 calc R
H24B H -0.3510 0.9984 0.7157 0.029 Uiso 1 1 calc R
C25 C -0.3888(6) 0.8500(5) 0.8337(2) 0.0223(7) Uani 1 1 d .
H25A H -0.3884 0.7142 0.8519 0.027 Uiso 1 1 calc R
H25B H -0.5237 0.9334 0.8486 0.027 Uiso 1 1 calc R
C26 C -0.2415(5) 0.9187(5) 0.8836(2) 0.0194(7) Uani 1 1 d .
C27 C -0.2970(6) 0.8970(6) 0.9857(2) 0.0231(7) Uani 1 1 d .
H27 H -0.3476 0.7787 0.9996 0.028 Uiso 1 1 calc R
C28 C -0.1253(6) 0.8949(6) 1.0385(2) 0.0276(8) Uani 1 1 d .
H28A H -0.1649 0.8680 1.1006 0.033 Uiso 1 1 calc R
H28B H -0.1014 1.0266 1.0345 0.033 Uiso 1 1 calc R
C29 C 0.0686(6) 0.7461(7) 1.0098(2) 0.0276(8) Uani 1 1 d .
H29 H 0.1721 0.7697 1.0443 0.033 Uiso 1 1 calc R
C30 C 0.1278(6) 0.7898(6) 0.9128(2) 0.0259(8) Uani 1 1 d .
H30A H 0.1531 0.9208 0.9066 0.031 Uiso 1 1 calc R
H30B H 0.2506 0.6927 0.8917 0.031 Uiso 1 1 calc R
C31 C -0.0371(5) 0.7817(5) 0.8585(2) 0.0199(7) Uani 1 1 d .
H31 H -0.0559 0.6474 0.8696 0.024 Uiso 1 1 calc R
C32 C 0.0599(7) 0.5347(7) 1.0276(3) 0.0375(10) Uani 1 1 d .
H32A H 0.1872 0.4468 1.0069 0.056 Uiso 1 1 calc R
H32B H -0.0445 0.5084 0.9967 0.056 Uiso 1 1 calc R
H32C H 0.0315 0.5132 1.0905 0.056 Uiso 1 1 calc R

loop_
_atom_site_aniso_label
_atom_site_aniso_U_11
_atom_site_aniso_U_22
_atom_site_aniso_U_33
_atom_site_aniso_U_23
_atom_site_aniso_U_13
_atom_site_aniso_U_12
Cl1 0.0260(4) 0.0159(4) 0.0194(4) 0.0016(3) -0.0072(3) -0.0001(3)
Cl2 0.0217(4) 0.0243(4) 0.0221(4) -0.0044(3) -0.0026(3) 0.0027(3)
O1 0.0333(16) 0.047(2) 0.0396(17) 0.0073(14) -0.0148(13) -0.0195(15)
O2 0.0530(19) 0.0227(14) 0.0318(15) -0.0088(11) 0.0005(13) -0.0104(14)
N1 0.0247(15) 0.0184(14) 0.0207(14) 0.0022(11) -0.0025(11) -0.0095(12)
N2 0.0199(14) 0.0186(14) 0.0199(14) -0.0015(11) -0.0004(11) -0.0082(11)
C1 0.032(2) 0.036(2) 0.0272(19) 0.0120(16) -0.0105(16) -0.0146(18)
C2 0.032(2) 0.029(2) 0.033(2) 0.0038(16) -0.0122(17) -0.0106(17)
C3 0.0226(17) 0.0275(19) 0.0262(18) 0.0020(14) -0.0041(14) -0.0108(15)
C4 0.0262(18) 0.036(2) 0.0291(19) 0.0067(16) -0.0079(15) -0.0169(17)
C5 0.029(2) 0.043(3) 0.0273(19) 0.0082(18) -0.0037(16) -0.0182(19)
C6 0.035(2) 0.026(2) 0.0256(18) 0.0029(15) -0.0011(16) -0.0157(17)
C7 0.0286(18) 0.0212(17) 0.0250(17) -0.0041(14) -0.0063(14) -0.0096(15)
C8 0.030(2) 0.0226(18) 0.0285(19) -0.0044(15) -0.0073(16) -0.0075(16)
C9 0.0271(18) 0.0138(15) 0.0292(18) -0.0003(13) -0.0072(14) -0.0083(14)
C10 0.0249(18) 0.0181(17) 0.0223(17) -0.0004(13) -0.0073(14) -0.0116(15)
C11 0.0272(19) 0.0223(19) 0.0260(18) 0.0039(14) -0.0050(15) -0.0101(16)
C12 0.043(2) 0.032(2) 0.0231(18) -0.0002(15) -0.0060(16) -0.0164(19)
C13 0.044(2) 0.027(2) 0.0237(18) -0.0060(15) 0.0003(17) -0.0117(18)
C14 0.036(2) 0.0181(17) 0.0240(18) -0.0038(14) -0.0022(15) -0.0107(15)
C15 0.0257(18) 0.0164(17) 0.0204(16) -0.0012(13) -0.0016(13) -0.0111(14)
C16 0.045(3) 0.034(2) 0.027(2) -0.0031(17) 0.0064(18) -0.007(2)
C17 0.032(2) 0.0227(18) 0.0275(18) -0.0048(15) 0.0035(15) -0.0073(16)
C18 0.034(2) 0.0207(18) 0.0265(19) -0.0023(14) -0.0057(15) -0.0071(15)
C19 0.0309(19) 0.0157(16) 0.0229(17) -0.0009(13) -0.0035(14) -0.0079(14)
C20 0.044(2) 0.0217(18) 0.0260(18) -0.0013(15) 0.0000(16) -0.0177(17)
C21 0.044(2) 0.026(2) 0.0239(19) 0.0019(15) 0.0055(17) -0.0171(19)
C22 0.0280(19) 0.033(2) 0.0189(17) 0.0006(15) 0.0022(14) -0.0188(17)
C23 0.0250(18) 0.0243(18) 0.0221(16) -0.0050(14) -0.0046(14) -0.0077(15)
C24 0.0249(18) 0.0266(19) 0.0246(17) -0.0055(14) -0.0074(14) -0.0090(15)
C25 0.0236(17) 0.0192(17) 0.0251(17) -0.0037(13) -0.0019(14) -0.0071(14)
C26 0.0216(17) 0.0166(17) 0.0213(16) -0.0019(13) -0.0037(13) -0.0062(14)
C27 0.0275(19) 0.0180(17) 0.0237(17) -0.0034(14) 0.0031(14) -0.0074(15)
C28 0.034(2) 0.028(2) 0.0217(17) -0.0056(14) -0.0032(15) -0.0084(17)
C29 0.0286(19) 0.036(2) 0.0195(17) -0.0034(14) -0.0043(14) -0.0095(16)
C30 0.0223(17) 0.032(2) 0.0242(17) -0.0003(15) -0.0056(14) -0.0073(15)
C31 0.0191(17) 0.0218(17) 0.0205(16) -0.0014(13) -0.0019(13) -0.0083(14)
C32 0.042(2) 0.032(2) 0.033(2) 0.0082(18) -0.0028(18) -0.0028(19)

loop_
_atom_type_symbol
_atom_type_description
_atom_type_scat_dispersion_real
_atom_type_scat_dispersion_imag
_atom_type_scat_source
C C 0.0033 0.0016 'International Tables Vol C Tables 4.2.6.8 and 6.1.1.4'
H H 0.0000 0.0000 'International Tables Vol C Tables 4.2.6.8 and 6.1.1.4'
N N 0.0061 0.0033 'International Tables Vol C Tables 4.2.6.8 and 6.1.1.4'
O O 0.0106 0.0060 'International Tables Vol C Tables 4.2.6.8 and 6.1.1.4'
Cl Cl 0.1484 0.1585 'International Tables Vol C Tables 4.2.6.8 and 6.1.1.4'

loop_
_geom_angle_atom_site_label_1
_geom_angle_atom_site_label_2
_geom_angle_atom_site_label_3
_geom_angle
C7 N1 C15 111.7(3)
C7 N1 C6 116.0(3)
C15 N1 C6 115.6(3)
C7 N1 H1 103.8
C15 N1 H1 103.8
C6 N1 H1 103.8
C23 N2 C22 115.5(3)
C23 N2 C31 111.8(3)
C22 N2 C31 116.8(3)
C23 N2 H2 103.5
C22 N2 H2 103.5
C31 N2 H2 103.5
C2 C1 C11 102.0(3)
C2 C1 H1A 111.4
C11 C1 H1A 111.4
C2 C1 H1B 111.4
C11 C1 H1B 111.4
H1A C1 H1B 109.2
O1 C2 C1 126.9(4)
O1 C2 C3 125.3(4)
C1 C2 C3 107.9(3)
C2 C3 C4 114.1(3)
C2 C3 C10 105.2(3)
C4 C3 C10 121.2(3)
C2 C3 H3 105.0
C4 C3 H3 105.0
C10 C3 H3 105.0
C5 C4 C3 113.5(3)
C5 C4 H4A 108.9
C3 C4 H4A 108.9
C5 C4 H4B 108.9
C3 C4 H4B 108.9
H4A C4 H4B 107.7
C6 C5 C4 115.8(4)
C6 C5 H5A 108.3
C4 C5 H5A 108.3
C6 C5 H5B 108.3
C4 C5 H5B 108.3
H5A C5 H5B 107.4
C5 C6 N1 117.1(3)
C5 C6 H6A 108.0
N1 C6 H6A 108.0
C5 C6 H6B 108.0
N1 C6 H6B 108.0
H6A C6 H6B 107.3
N1 C7 C8 114.3(3)
N1 C7 H7A 108.7
C8 C7 H7A 108.7
N1 C7 H7B 108.7
C8 C7 H7B 108.7
H7A C7 H7B 107.6
C7 C8 C9 113.1(3)
C7 C8 H8A 109.0
C9 C8 H8A 109.0
C7 C8 H8B 109.0
C9 C8 H8B 109.0
H8A C8 H8B 107.8
C8 C9 C10 111.0(3)
C8 C9 H9A 109.4
C10 C9 H9A 109.4
C8 C9 H9B 109.4
C10 C9 H9B 109.4
H9A C9 H9B 108.0
C15 C10 C9 106.2(3)
C15 C10 C3 119.6(3)
C9 C10 C3 107.9(3)
C15 C10 C11 109.6(3)
C9 C10 C11 109.6(3)
C3 C10 C11 103.7(3)
C1 C11 C12 109.2(3)
C1 C11 C10 103.5(3)
C12 C11 C10 112.8(3)
C1 C11 H11 110.4
C12 C11 H11 110.4
C10 C11 H11 110.4
C13 C12 C11 115.7(3)
C13 C12 H12A 108.4
C11 C12 H12A 108.4
C13 C12 H12B 108.4
C11 C12 H12B 108.4
H12A C12 H12B 107.4
C12 C13 C16 114.1(4)
C12 C13 C14 108.0(3)
C16 C13 C14 112.3(4)
C12 C13 H13 107.4
C16 C13 H13 107.4
C14 C13 H13 107.4
C15 C14 C13 109.8(3)
C15 C14 H14A 109.7
C13 C14 H14A 109.7
C15 C14 H14B 109.7
C13 C14 H14B 109.7
H14A C14 H14B 108.2
C14 C15 N1 111.8(3)
C14 C15 C10 116.5(3)
N1 C15 C10 113.3(3)
C14 C15 H15 104.6
N1 C15 H15 104.6
C10 C15 H15 104.6
C13 C16 H16A 109.5
C13 C16 H16B 109.5
H16A C16 H16B 109.5
C13 C16 H16C 109.5
H16A C16 H16C 109.5
H16B C16 H16C 109.5
C18 C17 C27 101.2(3)
C18 C17 H17A 111.5
C27 C17 H17A 111.5
C18 C17 H17B 111.5
C27 C17 H17B 111.5
H17A C17 H17B 109.3
O2 C18 C19 125.9(4)
O2 C18 C17 125.7(4)
C19 C18 C17 108.4(3)
C18 C19 C20 113.7(3)
C18 C19 C26 105.9(3)
C20 C19 C26 121.8(3)
C18 C19 H19 104.6
C20 C19 H19 104.6
C26 C19 H19 104.6
C19 C20 C21 113.2(3)
C19 C20 H20A 108.9
C21 C20 H20A 108.9
C19 C20 H20B 108.9
C21 C20 H20B 108.9
H20A C20 H20B 107.8
C22 C21 C20 115.7(3)
C22 C21 H21A 108.4
C20 C21 H21A 108.4
C22 C21 H21B 108.4
C20 C21 H21B 108.4
H21A C21 H21B 107.4
C21 C22 N2 117.2(3)
C21 C22 H22A 108.0
N2 C22 H22A 108.0
C21 C22 H22B 108.0
N2 C22 H22B 108.0
H22A C22 H22B 107.2
N2 C23 C24 113.7(3)
N2 C23 H23A 108.8
C24 C23 H23A 108.8
N2 C23 H23B 108.8
C24 C23 H23B 108.8
H23A C23 H23B 107.7
C23 C24 C25 112.6(3)
C23 C24 H24A 109.1
C25 C24 H24A 109.1
C23 C24 H24B 109.1
C25 C24 H24B 109.1
H24A C24 H24B 107.8
C24 C25 C26 110.8(3)
C24 C25 H25A 109.5
C26 C25 H25A 109.5
C24 C25 H25B 109.5
C26 C25 H25B 109.5
H25A C25 H25B 108.1
C31 C26 C25 106.6(3)
C31 C26 C19 119.6(3)
C25 C26 C19 108.2(3)
C31 C26 C27 108.8(3)
C25 C26 C27 109.4(3)
C19 C26 C27 104.1(3)
C28 C27 C17 108.2(3)
C28 C27 C26 112.5(3)
C17 C27 C26 103.1(3)
C28 C27 H27 110.9
C17 C27 H27 110.9
C26 C27 H27 110.9
C27 C28 C29 115.2(3)
C27 C28 H28A 108.5
C29 C28 H28A 108.5
C27 C28 H28B 108.5
C29 C28 H28B 108.5
H28A C28 H28B 107.5
C32 C29 C28 113.4(4)
C32 C29 C30 113.2(3)
C28 C29 C30 107.8(3)
C32 C29 H29 107.4
C28 C29 H29 107.4
C30 C29 H29 107.4
C31 C30 C29 109.7(3)
C31 C30 H30A 109.7
C29 C30 H30A 109.7
C31 C30 H30B 109.7
C29 C30 H30B 109.7
H30A C30 H30B 108.2
C30 C31 N2 111.9(3)
C30 C31 C26 117.2(3)
N2 C31 C26 112.1(3)
C30 C31 H31 104.7
N2 C31 H31 104.7
C26 C31 H31 104.7
C29 C32 H32A 109.5
C29 C32 H32B 109.5
H32A C32 H32B 109.5
C29 C32 H32C 109.5
H32A C32 H32C 109.5
H32B C32 H32C 109.5

loop_
_geom_bond_atom_site_label_1
_geom_bond_atom_site_label_2
_geom_bond_distance
O1 C2 1.213(5)
O2 C18 1.218(5)
N1 C7 1.490(4)
N1 C15 1.522(4)
N1 C6 1.522(5)
N1 H1 0.8800
N2 C23 1.498(4)
N2 C22 1.517(4)
N2 C31 1.526(4)
N2 H2 0.8800
C1 C2 1.509(6)
C1 C11 1.518(6)
C1 H1A 0.9900
C1 H1B 0.9900
C2 C3 1.520(5)
C3 C4 1.533(5)
C3 C10 1.564(5)
C3 H3 1.0000
C4 C5 1.528(5)
C4 H4A 0.9900
C4 H4B 0.9900
C5 C6 1.514(6)
C5 H5A 0.9900
C5 H5B 0.9900
C6 H6A 0.9900
C6 H6B 0.9900
C7 C8 1.509(6)
C7 H7A 0.9900
C7 H7B 0.9900
C8 C9 1.529(5)
C8 H8A 0.9900
C8 H8B 0.9900
C9 C10 1.548(5)
C9 H9A 0.9900
C9 H9B 0.9900
C10 C15 1.528(5)
C10 C11 1.578(5)
C11 C12 1.527(6)
C11 H11 1.0000
C12 C13 1.525(6)
C12 H12A 0.9900
C12 H12B 0.9900
C13 C16 1.525(7)
C13 C14 1.534(5)
C13 H13 1.0000
C14 C15 1.512(5)
C14 H14A 0.9900
C14 H14B 0.9900
C15 H15 1.0000
C16 H16A 0.9800
C16 H16B 0.9800
C16 H16C 0.9800
C17 C18 1.521(6)
C17 C27 1.543(5)
C17 H17A 0.9900
C17 H17B 0.9900
C18 C19 1.512(5)
C19 C20 1.527(5)
C19 C26 1.552(5)
C19 H19 1.0000
C20 C21 1.534(6)
C20 H20A 0.9900
C20 H20B 0.9900
C21 C22 1.505(6)
C21 H21A 0.9900
C21 H21B 0.9900
C22 H22A 0.9900
C22 H22B 0.9900
C23 C24 1.521(6)
C23 H23A 0.9900
C23 H23B 0.9900
C24 C25 1.535(5)
C24 H24A 0.9900
C24 H24B 0.9900
C25 C26 1.544(5)
C25 H25A 0.9900
C25 H25B 0.9900
C26 C31 1.535(5)
C26 C27 1.586(5)
C27 C28 1.527(6)
C27 H27 1.0000
C28 C29 1.530(6)
C28 H28A 0.9900
C28 H28B 0.9900
C29 C32 1.529(6)
C29 C30 1.543(5)
C29 H29 1.0000
C30 C31 1.519(5)
C30 H30A 0.9900
C30 H30B 0.9900
C31 H31 1.0000
C32 H32A 0.9800
C32 H32B 0.9800
C32 H32C 0.9800

loop_
_geom_torsion_atom_site_label_1
_geom_torsion_atom_site_label_2
_geom_torsion_atom_site_label_3
_geom_torsion_atom_site_label_4
_geom_torsion
C11 C1 C2 O1 -142.6(4)
C11 C1 C2 C3 37.0(4)
O1 C2 C3 C4 27.7(6)
C1 C2 C3 C4 -151.9(4)
O1 C2 C3 C10 162.9(4)
C1 C2 C3 C10 -16.7(5)
C2 C3 C4 C5 -170.7(4)
C10 C3 C4 C5 62.0(5)
C3 C4 C5 C6 -78.0(5)
C4 C5 C6 N1 64.3(5)
C7 N1 C6 C5 68.1(4)
C15 N1 C6 C5 -65.6(5)
C15 N1 C7 C8 46.9(4)
C6 N1 C7 C8 -88.5(4)
N1 C7 C8 C9 -47.7(4)
C7 C8 C9 C10 54.3(4)
C8 C9 C10 C15 -58.9(4)
C8 C9 C10 C3 70.4(4)
C8 C9 C10 C11 -177.2(3)
C2 C3 C10 C15 -131.9(3)
C4 C3 C10 C15 -0.7(5)
C2 C3 C10 C9 106.8(3)
C4 C3 C10 C9 -122.0(4)
C2 C3 C10 C11 -9.5(4)
C4 C3 C10 C11 121.7(4)
C2 C1 C11 C12 78.4(4)
C2 C1 C11 C10 -42.0(4)
C15 C10 C11 C1 160.8(3)
C9 C10 C11 C1 -83.0(4)
C3 C10 C11 C1 32.0(4)
C15 C10 C11 C12 42.9(4)
C9 C10 C11 C12 159.1(3)
C3 C10 C11 C12 -86.0(4)
C1 C11 C12 C13 -164.4(3)
C10 C11 C12 C13 -49.9(5)
C11 C12 C13 C16 -69.1(5)
C11 C12 C13 C14 56.5(5)
C12 C13 C14 C15 -57.9(4)
C16 C13 C14 C15 68.8(4)
C13 C14 C15 N1 -168.8(3)
C13 C14 C15 C10 58.6(4)
C7 N1 C15 C14 170.7(3)
C6 N1 C15 C14 -53.7(4)
C7 N1 C15 C10 -55.2(4)
C6 N1 C15 C10 80.5(4)
C9 C10 C15 C14 -167.8(3)
C3 C10 C15 C14 70.1(4)
C11 C10 C15 C14 -49.5(4)
C9 C10 C15 N1 60.3(3)
C3 C10 C15 N1 -61.9(4)
C11 C10 C15 N1 178.6(3)
C27 C17 C18 O2 -144.2(4)
C27 C17 C18 C19 36.0(4)
O2 C18 C19 C20 28.1(6)
C17 C18 C19 C20 -152.1(3)
O2 C18 C19 C26 164.5(4)
C17 C18 C19 C26 -15.7(4)
C18 C19 C20 C21 -169.1(4)
C26 C19 C20 C21 62.4(5)
C19 C20 C21 C22 -77.9(5)
C20 C21 C22 N2 63.3(5)
C23 N2 C22 C21 69.3(4)
C31 N2 C22 C21 -65.3(4)
C22 N2 C23 C24 -88.5(4)
C31 N2 C23 C24 48.4(4)
N2 C23 C24 C25 -48.4(4)
C23 C24 C25 C26 54.9(4)
C24 C25 C26 C31 -59.9(4)
C24 C25 C26 C19 69.8(4)
C24 C25 C26 C27 -177.4(3)
C18 C19 C26 C31 -132.2(3)
C20 C19 C26 C31 -0.3(5)
C18 C19 C26 C25 105.7(3)
C20 C19 C26 C25 -122.4(4)
C18 C19 C26 C27 -10.6(4)
C20 C19 C26 C27 121.3(3)
C18 C17 C27 C28 78.1(4)
C18 C17 C27 C26 -41.3(4)
C31 C26 C27 C28 44.6(4)
C25 C26 C27 C28 160.7(3)
C19 C26 C27 C28 -83.9(4)
C31 C26 C27 C17 161.0(3)
C25 C26 C27 C17 -83.0(3)
C19 C26 C27 C17 32.5(4)
C17 C27 C28 C29 -165.9(3)
C26 C27 C28 C29 -52.7(4)
C27 C28 C29 C32 -68.0(4)
C27 C28 C29 C30 58.1(4)
C32 C29 C30 C31 68.9(4)
C28 C29 C30 C31 -57.3(4)
C29 C30 C31 N2 -170.8(3)
C29 C30 C31 C26 57.7(4)
C23 N2 C31 C30 169.8(3)
C22 N2 C31 C30 -54.0(4)
C23 N2 C31 C26 -56.2(4)
C22 N2 C31 C26 80.1(4)
C25 C26 C31 C30 -167.4(3)
C19 C26 C31 C30 69.7(4)
C27 C26 C31 C30 -49.5(4)
C25 C26 C31 N2 61.1(3)
C19 C26 C31 N2 -61.8(4)
C27 C26 C31 N2 179.0(3)
